data_2000488
loop_
_publ_author_name
'Fornasini, M. L.'
'Pani, M.'

_publ_contact_author
;
 Prof. Maria L. Fornasini
 Istituto di Chimica Fisica
 University of Genoa
 Corso Europa 26
 16132 Genova
 Italy
;
_publ_section_title
;
 Ba~15~Al~13.4~Ga~14.5~, a disordered structure derived from Sr~5~Al~9~
;
_journal_issue 11
_journal_name_full 'Acta Crystallographica Section C'
_journal_page_first 2067
_journal_page_last 2069
_journal_paper_doi 10.1107/S0108270192007534
_journal_volume 48
_journal_year 1992
_chemical_formula_moiety 'Ba15 Al13.4 Ga14.5'
_chemical_formula_sum 'Al13.4 Ba15 Ga14.5'
_chemical_formula_weight 3432.4
_space_group_crystal_system trigonal
_space_group_IT_number 166
_space_group_name_Hall '-R 3 2"'
_space_group_name_H-M_alt 'R -3 m :H'
_atom_type_scat_source
;
International Tables for X-ray Crystallography (1974, Vol. IV. Tables 2.2B
and 2.3.1)
;
_cell_angle_alpha 90.0
_cell_angle_beta 90.0
_cell_angle_gamma 120.0
_cell_formula_units_Z 1
_cell_length_a 6.0770(10)
_cell_length_b 6.0770(10)
_cell_length_c 36.659(6)
_cell_measurement_reflns_used 25
_cell_measurement_temperature 293
_cell_measurement_theta_max 28
_cell_measurement_theta_min 25
_cell_volume 1172.4(3)
_computing_cell_refinement 'Enraf-Nonius CAD-4 software'
_computing_data_collection 'Enraf-Nonius CAD-4 software'
_computing_structure_refinement 'Shelx76 (Sheldrick, 1976)'
_diffrn_measurement_device 'Enraf-Nonius CAD-4'
_diffrn_measurement_method \w
_diffrn_radiation_type MoK\a
_diffrn_radiation_wavelength .7107
_diffrn_reflns_av_R_equivalents .040
_diffrn_reflns_limit_h_max 8
_diffrn_reflns_limit_h_min -8
_diffrn_reflns_limit_k_max 8
_diffrn_reflns_limit_k_min 0
_diffrn_reflns_limit_l_max 51
_diffrn_reflns_limit_l_min -51
_diffrn_reflns_number 2491
_diffrn_reflns_theta_max 30
_diffrn_standards_decay_% 0
_diffrn_standards_interval_time 60
_diffrn_standards_number 1
_exptl_absorpt_coefficient_mu 21.6
_exptl_absorpt_correction_T_max 1.0
_exptl_absorpt_correction_T_min .47
_exptl_absorpt_correction_type 'empirical and sphere'
_exptl_crystal_colour 'Crystal colour?'
_exptl_crystal_density_diffrn 4.86
_exptl_crystal_description Prism
_exptl_crystal_size_max .14
_exptl_crystal_size_mid .10
_exptl_crystal_size_min .07
_refine_diff_density_max 3.4
_refine_diff_density_min -4.0
_refine_ls_goodness_of_fit_obs 5.8
_refine_ls_number_parameters 25
_refine_ls_number_reflns 449
_refine_ls_R_factor_obs .053
_refine_ls_shift/esd_max .003
_refine_ls_structure_factor_coef F
_refine_ls_weighting_details 'w = 1/[\s^2^(F)+0.00063F^2^]'
_refine_ls_weighting_scheme calc
_refine_ls_wR_factor_obs .081
_reflns_number_observed 449
_reflns_number_total 490
_reflns_observed_criterion F>3\s(F)
_cod_data_source_file na1010.cif
_cod_data_source_block na1010
_cod_depositor_comments
;
Added _atom_site_type_symbol to
the atoms loop to complete the structure as from the reference

Luca Lutterotti  3/5/2013

#----------------------------------------------------------------------

The following automatic conversions were performed:

'_refine_ls_weighting_scheme' value '1/[\s^2^(F)+0.00063F^2^]' was
changed to 'calc'. New tag '_refine_ls_weighting_details' was
created. The value of the new tag was set to 'w =
1/[\s^2^(F)+0.00063F^2^]'.

Automatic conversion script
Id: cif_fix_values 3143 2015-03-26 13:38:13Z robertas
;
_cod_original_sg_symbol_Hall '-R 3 2 "'
_cod_original_sg_symbol_H-M R-3m
_cod_original_formula_sum 'Ba15 Al13.4 Ga14.5'
_cod_database_code 2000488

loop_
_space_group_symop_id
_space_group_symop_operation_xyz
1 x,y,z
2 -y,x-y,z
3 -x+y,-x,z
4 y,x,-z
5 -x,-x+y,-z
6 x-y,-y,-z
7 -x,-y,-z
8 y,-x+y,-z
9 x-y,x,-z
10 -y,-x,z
11 x,x-y,z
12 -x+y,y,z
13 x+2/3,y+1/3,z+1/3
14 -y+2/3,x-y+1/3,z+1/3
15 -x+y+2/3,-x+1/3,z+1/3
16 y+2/3,x+1/3,-z+1/3
17 -x+2/3,-x+y+1/3,-z+1/3
18 x-y+2/3,-y+1/3,-z+1/3
19 -x+2/3,-y+1/3,-z+1/3
20 y+2/3,-x+y+1/3,-z+1/3
21 x-y+2/3,x+1/3,-z+1/3
22 -y+2/3,-x+1/3,z+1/3
23 x+2/3,x-y+1/3,z+1/3
24 -x+y+2/3,y+1/3,z+1/3
25 x+1/3,y+2/3,z+2/3
26 -y+1/3,x-y+2/3,z+2/3
27 -x+y+1/3,-x+2/3,z+2/3
28 y+1/3,x+2/3,-z+2/3
29 -x+1/3,-x+y+2/3,-z+2/3
30 x-y+1/3,-y+2/3,-z+2/3
31 -x+1/3,-y+2/3,-z+2/3
32 y+1/3,-x+y+2/3,-z+2/3
33 x-y+1/3,x+2/3,-z+2/3
34 -y+1/3,-x+2/3,z+2/3
35 x+1/3,x-y+2/3,z+2/3
36 -x+y+1/3,y+2/3,z+2/3

loop_
_atom_site_aniso_label
_atom_site_aniso_U_11
_atom_site_aniso_U_22
_atom_site_aniso_U_33
_atom_site_aniso_U_12
_atom_site_aniso_U_13
_atom_site_aniso_U_23
Ba1 .0128(5) .0128(5) .0137(6) .0064(2) .0 .0
Ba2 .0144(5) .0144(5) .0113(6) .0072(2) .0 .0
Ba3 .0225(6) .0225(6) .0210(10) .0113(3) .0 .0
Ga1 .0198(8) .0198(8) .0220(10) .0099(4) .0 .0
Ga2 .010(3) .010(3) .049(6) .0050(10) .0 .0
Al .036(6) .036(6) .040(10) .018(3) .0 .0
X .0320(10) .0320(10) .035(2) -.0100(10) .0174(9) -.0174(9)

loop_
_atom_site_label
_atom_site_fract_x
_atom_site_fract_y
_atom_site_fract_z
_atom_site_U_iso_or_equiv
_atom_site_occupancy
_atom_site_type_symbol
Ba1 .0000 .0000 .21480(10) .0131(4) 1.0 Ba
Ba2 .0000 .0000 .31650(10) .0134(4) 1.0 Ba
Ba3 .0000 .0000 .5000 .0220(5) 1.0 Ba
Ga1 .0000 .0000 .12180(10) .0205(6) 1.0 Ga
Ga2 .0000 .0000 .0338(3) .023(3) .310(10) Ga
Al1 .0000 .0000 .0000 .037(5) .690(10) Al

loop_
_geom_contact_atom_site_label_1
_geom_contact_atom_site_label_2
_geom_contact_distance
_geom_contact_publ_flag
Ba1 Ga1 3.410(10) no
Ba1 X 3.500(10) no
Ba1 Ga1 3.510(10) no
Ba1 Ba2 3.730(10) no
Ba1 Ba3 3.930(10) no
Ba2 Al 3.560(10) no
Ba2 Ga2 3.560(10) no
Ba2 X 3.570(10) no
Ba2 X 3.660(10) no
Ba2 Ba2 3.720(10) no
Ba2 Ba1 3.730(10) no
Ba2 Ga2 3.970(10) no
Ba3 X 3.760(10) no
Ba3 Ga1 3.870(10) no
Ba3 Ba1 3.930(10) no
Ga1 X 2.750(10) yes
Ga1 Ga2 3.230(10) yes
Ga1 Ba1 3.410(10) yes
Ga1 Ba1 3.510(10) yes
Ga1 Ba3 3.870(10) yes
Ga2 Ga2 2.48(2) yes
Ga2 X 2.490(10) yes
Ga2 Ga1 3.230(10) yes
Ga2 Ba2 3.560(10) yes
Ga2 Ba2 3.970(10) yes
Al X 3.350(10) yes
Al Ba2 3.560(10) yes
X Ga2 2.490(10) yes
X X 2.500(10) yes
X Ga1 2.750(10) yes
X Al 3.350(10) yes
X Ba1 3.500(10) yes
X Ba2 3.570(10) yes
X Ba2 3.660(10) yes
X Ba3 3.760(10) yes
